data_1535265
loop_
_publ_author_name
'Hidouri, M.'
'Lajmi, B.'
'Driss, A.'
'Ben Amara, M.'

_publ_section_title
;
 Synthesis and crystal structure of Na~1.28~Ni~0.86~Fe~2~(PO~4~)~3~
;
_journal_issue 10
_journal_name_full 'Journal of Chemical Crystallography'
_journal_page_first 669
_journal_page_last 672
_journal_paper_doi 10.1023/B:JOCC.0000047641.37337.db
_journal_volume 34
_journal_year 2004
_chemical_formula_sum 'Fe2 Na1.28 Ni0.86 O12 P3'
_chemical_name_systematic 'Na1.28 Ni0.86 Fe2 (P O4)3'
_space_group_IT_number 74
_symmetry_space_group_name_Hall '-I 2b 2 (z,x,y)'
_symmetry_space_group_name_H-M 'I m m a (c,a,b)'
_cell_angle_alpha 90
_cell_angle_beta 90
_cell_angle_gamma 90
_cell_formula_units_Z 4
_cell_length_a 6.438
_cell_length_b 10.515
_cell_length_c 13.166
_cell_volume 891.280
_citation_journal_id_ASTM JCCYEV
_cod_data_source_file Hidouri_JCCYEV_2004_867.cif
_cod_data_source_block Fe2Na1.28Ni0.86O12P3
_cod_original_cell_volume 891.28
_cod_original_sg_symbol_H-M 'I b m m'
_cod_database_code 1535265

loop_
_symmetry_equiv_pos_as_xyz
x,y,z
x,-y,-z+1/2
-x,y,-z
-x,-y,z+1/2
-x,-y,-z
-x,y,z-1/2
x,-y,z
x,y,-z-1/2
x+1/2,y+1/2,z+1/2
x+1/2,-y+1/2,-z+1
-x+1/2,y+1/2,-z+1/2
-x+1/2,-y+1/2,z+1
-x+1/2,-y+1/2,-z+1/2
-x+1/2,y+1/2,z
x+1/2,-y+1/2,z+1/2
x+1/2,y+1/2,-z

loop_
_atom_site_label
_atom_site_type_symbol
_atom_site_fract_x
_atom_site_fract_y
_atom_site_fract_z
_atom_site_occupancy
_atom_site_U_iso_or_equiv
O2 O-2 0.2115 0.13829 0.50702 1 0.0
Na2 Na+1 0.5 0 0.5 0.277 0.0
O3 O-2 -0.047 0 0.6538 1 0.0
O4 O-2 0.2315 0.1187 0.75 1 0.0
O1 O-2 0.0608 0.284 0.36469 1 0.0
P1 P+5 0.25 0.25 0.42783 1 0.0
P2 P+5 0.0851 0 0.75 1 0.0
Na1 Na+1 -0.4026 0 0.75 1 0.0
Ni1 Ni+2 0.5 0.5 0.5 0.8615 0.0
Fe1 Fe+3 0.25 0.25 0.63503 1 0.0
